data_4519182
loop_
_publ_author_name
'Ashfaq, Muhammad'
'Tahir, Muhammad Nawaz'
'Muhammad, Shabbir'
'Munawar, Khurram Shahzad'
'Ali, Akbar'
'Bogdanov, Georgii'
'Alarfaji, Saleh S.'

_publ_section_title
;
 Single-Crystal Investigation, Hirshfeld Surface Analysis, and DFT Study
 of Third-Order NLO Properties of Unsymmetrical Acyl Thiourea Derivatives.
;
_journal_issue 46
_journal_name_full 'ACS omega'
_journal_page_first 31211
_journal_page_last 31225
_journal_paper_doi 10.1021/acsomega.1c04884
_journal_volume 6
_journal_year 2021
_chemical_formula_iupac 'C16 H14 N2 O3 S'
_chemical_formula_moiety 'C16 H14 N2 O3 S'
_chemical_formula_sum 'C16 H14 N2 O3 S'
_chemical_formula_weight 314.35
_chemical_name_systematic
;
methyl 2-(3-benzoylthioureido)benzoate
;
_space_group_crystal_system orthorhombic
_space_group_IT_number 19
_space_group_name_Hall 'P 2ac 2ab'
_space_group_name_H-M_alt 'P 21 21 21'
_atom_sites_solution_hydrogens geom
_atom_sites_solution_primary direct
_atom_sites_solution_secondary difmap
_audit_creation_method SHELXL-2018/3
_cell_angle_alpha 90
_cell_angle_beta 90
_cell_angle_gamma 90
_cell_formula_units_Z 8
_cell_length_a 8.2190(11)
_cell_length_b 10.4446(11)
_cell_length_c 35.069(4)
_cell_measurement_reflns_used 3760
_cell_measurement_temperature 296(2)
_cell_measurement_theta_max 26.995
_cell_measurement_theta_min 2.270
_cell_volume 3010.5(6)
_computing_cell_refinement 'SAINT (Bruker, 2007)'
_computing_data_collection 'APEX2 (Bruker, 2007)'
_computing_data_reduction 'SAINT (Bruker, 2007)'
_computing_molecular_graphics 'ORTEP-3 for Windows (Farrugia, 1997) and PLATON (Spek, 2009)'
_computing_publication_material
;
WinGX (Farrugia, 1999) and PLATON (Spek, 2009)
;
_computing_structure_refinement 'SHELXL-2018/3  (Sheldrick, 2015)'
_computing_structure_solution 'SHELXS97 (Sheldrick, 2008)'
_diffrn_ambient_temperature 296(2)
_diffrn_detector_area_resol_mean 7.829
_diffrn_measured_fraction_theta_full 0.999
_diffrn_measured_fraction_theta_max 0.999
_diffrn_measurement_device_type 'Bruker Kappa APEXII CCD'
_diffrn_measurement_method \w
_diffrn_radiation_monochromator graphite
_diffrn_radiation_source 'fine-focus sealed tube'
_diffrn_radiation_type MoK\a
_diffrn_radiation_wavelength 0.71073
_diffrn_reflns_av_R_equivalents 0.0601
_diffrn_reflns_av_unetI/netI 0.0875
_diffrn_reflns_Laue_measured_fraction_full 0.999
_diffrn_reflns_Laue_measured_fraction_max 0.999
_diffrn_reflns_limit_h_max 9
_diffrn_reflns_limit_h_min -10
_diffrn_reflns_limit_k_max 7
_diffrn_reflns_limit_k_min -13
_diffrn_reflns_limit_l_max 44
_diffrn_reflns_limit_l_min -41
_diffrn_reflns_number 18961
_diffrn_reflns_theta_full 25.242
_diffrn_reflns_theta_max 26.995
_diffrn_reflns_theta_min 2.270
_diffrn_standards_number 0
_exptl_absorpt_coefficient_mu 0.229
_exptl_absorpt_correction_T_max 0.988
_exptl_absorpt_correction_T_min 0.983
_exptl_absorpt_correction_type multi-scan
_exptl_absorpt_process_details '(SADABS; Bruker, 2005)'
_exptl_crystal_colour 'light yellow'
_exptl_crystal_density_diffrn 1.387
_exptl_crystal_density_method 'not measured'
_exptl_crystal_description rod
_exptl_crystal_F_000 1312
_exptl_crystal_size_max 0.40
_exptl_crystal_size_mid 0.22
_exptl_crystal_size_min 0.18
_refine_diff_density_max 0.200
_refine_diff_density_min -0.218
_refine_diff_density_rms 0.046
_refine_ls_abs_structure_details
;
 Refined as an inversion twin.
;
_refine_ls_abs_structure_Flack 0.16(18)
_refine_ls_extinction_method none
_refine_ls_goodness_of_fit_ref 0.991
_refine_ls_hydrogen_treatment constr
_refine_ls_matrix_type full
_refine_ls_number_parameters 409
_refine_ls_number_reflns 6553
_refine_ls_number_restraints 8
_refine_ls_restrained_S_all 0.992
_refine_ls_R_factor_all 0.1138
_refine_ls_R_factor_gt 0.0545
_refine_ls_shift/su_max 0.000
_refine_ls_shift/su_mean 0.000
_refine_ls_structure_factor_coef Fsqd
_refine_ls_weighting_details 'w=1/[\s^2^(Fo^2^)+(0.0509P)^2^] where P=(Fo^2^+2Fc^2^)/3'
_refine_ls_weighting_scheme calc
_refine_ls_wR_factor_gt 0.1101
_refine_ls_wR_factor_ref 0.1358
_reflns_Friedel_coverage 0.754
_reflns_Friedel_fraction_full 0.999
_reflns_Friedel_fraction_max 0.998
_reflns_number_gt 3760
_reflns_number_total 6553
_reflns_threshold_expression I>2\s(I)
_cod_data_source_file ao1c04884_si_003.cif
_cod_data_source_block MEANTHIOUREA
_cod_database_code 4519182
_shelx_shelxl_version_number 2018/3
_shelx_space_group_comment
;
The symmetry employed for this shelxl refinement is uniquely defined
by the following loop, which should always be used as a source of
symmetry information in preference to the above space-group names.
They are only intended as comments.
;

loop_
_space_group_symop_operation_xyz
'x, y, z'
'x+1/2, -y+1/2, -z'
'-x, y+1/2, -z+1/2'
'-x+1/2, -y, z+1/2'

loop_
_atom_site_label
_atom_site_type_symbol
_atom_site_fract_x
_atom_site_fract_y
_atom_site_fract_z
_atom_site_U_iso_or_equiv
_atom_site_adp_type
_atom_site_occupancy
_atom_site_site_symmetry_order
_atom_site_calc_flag
_atom_site_refinement_flags_posn
_atom_site_refinement_flags_adp
_atom_site_refinement_flags_occupancy
_atom_site_disorder_assembly
_atom_site_disorder_group
S1 S 0.0576(2) -0.25443(12) 0.15026(4) 0.0574(4) Uani 1 1 d . . . . .
O1 O -0.0937(5) 0.3312(3) 0.17172(10) 0.0692(13) Uani 1 1 d . . . . .
O2 O -0.0108(6) 0.2110(4) 0.12437(11) 0.0955(17) Uani 1 1 d . . . . .
O3 O 0.2231(5) 0.0633(3) 0.07083(9) 0.0573(11) Uani 1 1 d . . . . .
N1 N 0.1451(5) -0.0089(3) 0.14118(10) 0.0466(12) Uani 1 1 d . . . . .
H1 H 0.173555 0.049740 0.125301 0.056 Uiso 1 1 calc R U . . .
N2 N 0.1687(5) -0.1410(3) 0.08885(10) 0.0435(11) Uani 1 1 d . . . . .
H2 H 0.166675 -0.218087 0.080280 0.052 Uiso 1 1 calc R U . . .
C1 C -0.1530(8) 0.4232(5) 0.14422(16) 0.0749(19) Uani 1 1 d . . . . .
H1A H -0.062508 0.465210 0.132273 0.112 Uiso 1 1 calc R U . . .
H1B H -0.219463 0.485585 0.156938 0.112 Uiso 1 1 calc R U . . .
H1C H -0.216510 0.379893 0.125205 0.112 Uiso 1 1 calc R U . . .
C2 C -0.0236(7) 0.2268(5) 0.15809(15) 0.0500(15) Uani 1 1 d . . . . .
C3 C 0.0414(6) 0.1424(4) 0.18872(14) 0.0419(13) Uani 1 1 d . . . . .
C4 C 0.0287(7) 0.1781(4) 0.22694(14) 0.0500(15) Uani 1 1 d . . . . .
H4 H -0.027659 0.252381 0.233248 0.060 Uiso 1 1 calc R U . . .
C5 C 0.0971(7) 0.1066(6) 0.25524(14) 0.0561(16) Uani 1 1 d . . . . .
H5 H 0.087927 0.132393 0.280529 0.067 Uiso 1 1 calc R U . . .
C6 C 0.1797(7) -0.0040(6) 0.24622(13) 0.0554(16) Uani 1 1 d . . . . .
H6 H 0.226330 -0.053250 0.265408 0.066 Uiso 1 1 calc R U . . .
C7 C 0.1930(7) -0.0415(5) 0.20856(14) 0.0504(14) Uani 1 1 d . . . . .
H7 H 0.250883 -0.115274 0.202543 0.060 Uiso 1 1 calc R U . . .
C8 C 0.1218(6) 0.0290(4) 0.17976(13) 0.0398(12) Uani 1 1 d . . . . .
C9 C 0.1266(6) -0.1277(4) 0.12734(13) 0.0403(13) Uani 1 1 d . . . . .
C10 C 0.2124(6) -0.0498(4) 0.06285(13) 0.0383(12) Uani 1 1 d . . . . .
C11 C 0.2453(6) -0.0971(4) 0.02365(14) 0.0405(14) Uani 1 1 d . . . . .
C12 C 0.3175(6) -0.2144(4) 0.01593(14) 0.0506(13) Uani 1 1 d . . . . .
H12 H 0.349130 -0.267744 0.035822 0.061 Uiso 1 1 calc R U . . .
C13 C 0.3422(7) -0.2515(5) -0.02147(16) 0.0627(16) Uani 1 1 d . . . . .
H13 H 0.392078 -0.329557 -0.026554 0.075 Uiso 1 1 calc R U . . .
C14 C 0.2942(9) -0.1745(6) -0.05130(17) 0.074(2) Uani 1 1 d . . . . .
H14 H 0.310999 -0.200478 -0.076359 0.089 Uiso 1 1 calc R U . . .
C15 C 0.2208(8) -0.0586(6) -0.04362(17) 0.0746(18) Uani 1 1 d . . . . .
H15 H 0.186298 -0.006616 -0.063585 0.089 Uiso 1 1 calc R U . . .
C16 C 0.1984(7) -0.0196(5) -0.00645(13) 0.0561(14) Uani 1 1 d . . . . .
H16 H 0.151360 0.059713 -0.001519 0.067 Uiso 1 1 calc R U . . .
S2 S 0.4481(2) 0.23814(12) 0.14749(4) 0.0581(4) Uani 1 1 d . . . . .
O4A O 0.580(2) 0.8162(12) 0.1711(6) 0.067(3) Uani 0.684(17) 1 d D . P A 1
O5A O 0.4899(14) 0.7017(9) 0.1217(2) 0.065(3) Uani 0.684(17) 1 d D . P A 1
O4B O 0.559(5) 0.830(3) 0.1649(14) 0.067(3) Uani 0.316(17) 1 d D . P A 2
O5B O 0.558(3) 0.6605(19) 0.1287(5) 0.065(3) Uani 0.316(17) 1 d D . P A 2
O6 O 0.2182(5) 0.5465(3) 0.07416(10) 0.0618(11) Uani 1 1 d . . . . .
N3 N 0.3364(5) 0.4768(3) 0.14122(11) 0.0499(12) Uani 1 1 d . . . . .
H3 H 0.296034 0.533835 0.126283 0.060 Uiso 1 1 calc R U . . .
N4 N 0.3241(6) 0.3515(3) 0.08747(10) 0.0453(12) Uani 1 1 d . . . . .
H4A H 0.342036 0.277389 0.077671 0.054 Uiso 1 1 calc R U . . .
C17A C 0.622(2) 0.913(2) 0.1416(7) 0.064(4) Uani 0.684(17) 1 d D . P A 1
H17A H 0.670580 0.986015 0.153561 0.096 Uiso 0.684(17) 1 calc R U P A 1
H17B H 0.696542 0.876344 0.123655 0.096 Uiso 0.684(17) 1 calc R U P A 1
H17C H 0.524369 0.938826 0.128530 0.096 Uiso 0.684(17) 1 calc R U P A 1
C18A C 0.5120(7) 0.7129(5) 0.15640(15) 0.0486(14) Uani 0.684(17) 1 d D . P A 1
C17B C 0.679(5) 0.903(5) 0.1412(17) 0.064(4) Uani 0.316(17) 1 d D . P A 2
H17D H 0.696850 0.985880 0.152293 0.096 Uiso 0.316(17) 1 calc R U P A 2
H17E H 0.780274 0.856977 0.140370 0.096 Uiso 0.316(17) 1 calc R U P A 2
H17F H 0.637448 0.912714 0.115829 0.096 Uiso 0.316(17) 1 calc R U P A 2
C18B C 0.5120(7) 0.7129(5) 0.15640(15) 0.0486(14) Uani 0.316(17) 1 d D . P A 2
C19 C 0.4468(7) 0.6307(4) 0.18731(14) 0.0413(13) Uani 1 1 d . . . . .
C20 C 0.4615(7) 0.6679(5) 0.22519(15) 0.0515(15) Uani 1 1 d . . . . .
H20 H 0.515274 0.743982 0.230756 0.062 Uiso 1 1 calc R U . . .
C21 C 0.3995(7) 0.5967(5) 0.25472(14) 0.0565(16) Uani 1 1 d . . . . .
H21 H 0.412304 0.623817 0.279803 0.068 Uiso 1 1 calc R U . . .
C22 C 0.3181(7) 0.4845(6) 0.24673(13) 0.0573(16) Uani 1 1 d . . . . .
H22 H 0.272820 0.436380 0.266360 0.069 Uiso 1 1 calc R U . . .
C23 C 0.3042(7) 0.4438(5) 0.20933(15) 0.0529(14) Uani 1 1 d . . . . .
H23 H 0.252693 0.366395 0.204191 0.064 Uiso 1 1 calc R U . . .
C24 C 0.3648(7) 0.5152(4) 0.17954(13) 0.0436(13) Uani 1 1 d . . . . .
C25 C 0.3651(7) 0.3633(4) 0.12598(13) 0.0421(14) Uani 1 1 d . . . . .
C26 C 0.2596(6) 0.4405(5) 0.06290(14) 0.0415(14) Uani 1 1 d . . . . .
C27 C 0.2486(6) 0.4028(4) 0.02222(13) 0.0364(13) Uani 1 1 d . . . . .
C28 C 0.3471(7) 0.3117(4) 0.00555(13) 0.0518(13) Uani 1 1 d . . . . .
H28 H 0.418340 0.264217 0.020542 0.062 Uiso 1 1 calc R U . . .
C29 C 0.3403(7) 0.2906(5) -0.03319(14) 0.0631(16) Uani 1 1 d . . . . .
H29 H 0.408674 0.230202 -0.044285 0.076 Uiso 1 1 calc R U . . .
C30 C 0.2334(7) 0.3582(5) -0.05552(16) 0.0572(16) Uani 1 1 d . . . . .
H30 H 0.229756 0.343731 -0.081669 0.069 Uiso 1 1 calc R U . . .
C31 C 0.1323(7) 0.4468(5) -0.03933(14) 0.0543(13) Uani 1 1 d . . . . .
H31 H 0.057864 0.490810 -0.054392 0.065 Uiso 1 1 calc R U . . .
C32 C 0.1404(6) 0.4712(4) -0.00040(12) 0.0487(12) Uani 1 1 d . . . . .
H32 H 0.073672 0.533143 0.010469 0.058 Uiso 1 1 calc R U . . .

loop_
_atom_site_aniso_label
_atom_site_aniso_U_11
_atom_site_aniso_U_22
_atom_site_aniso_U_33
_atom_site_aniso_U_23
_atom_site_aniso_U_13
_atom_site_aniso_U_12
S1 0.0882(13) 0.0433(7) 0.0408(8) 0.0029(6) 0.0118(8) -0.0117(8)
O1 0.108(4) 0.050(2) 0.050(2) -0.0071(17) -0.004(2) 0.020(2)
O2 0.144(5) 0.100(3) 0.042(3) -0.014(2) -0.012(3) 0.061(3)
O3 0.097(3) 0.0391(19) 0.035(2) -0.0022(16) 0.0151(19) -0.0030(19)
N1 0.079(3) 0.030(2) 0.030(2) -0.0037(17) 0.009(2) -0.003(2)
N2 0.068(3) 0.033(2) 0.029(2) -0.0056(17) 0.007(2) -0.002(2)
C1 0.098(5) 0.055(3) 0.071(4) 0.005(3) -0.016(4) 0.014(3)
C2 0.056(4) 0.050(3) 0.044(3) -0.015(3) -0.002(3) 0.000(3)
C3 0.048(3) 0.040(3) 0.038(3) -0.005(2) 0.001(3) -0.006(3)
C4 0.064(4) 0.045(3) 0.042(3) -0.011(3) 0.012(3) -0.002(3)
C5 0.073(5) 0.069(4) 0.026(3) -0.007(3) 0.009(3) -0.004(3)
C6 0.072(4) 0.060(4) 0.034(4) 0.004(2) -0.003(3) -0.014(3)
C7 0.061(4) 0.051(3) 0.040(3) -0.003(2) 0.005(3) -0.001(3)
C8 0.049(3) 0.038(3) 0.032(3) -0.003(2) 0.007(2) -0.007(2)
C9 0.052(4) 0.037(3) 0.032(3) 0.000(2) 0.000(2) 0.003(2)
C10 0.048(3) 0.035(3) 0.031(3) -0.001(2) 0.005(2) 0.000(2)
C11 0.046(4) 0.043(3) 0.032(3) -0.002(2) 0.005(2) -0.009(2)
C12 0.061(4) 0.046(3) 0.045(3) -0.001(2) 0.012(3) -0.006(2)
C13 0.065(4) 0.058(3) 0.066(4) -0.022(3) 0.019(3) -0.011(3)
C14 0.077(5) 0.108(5) 0.037(4) -0.027(4) 0.008(3) -0.020(4)
C15 0.084(5) 0.101(5) 0.039(4) 0.008(3) -0.003(3) 0.002(4)
C16 0.068(4) 0.066(3) 0.035(3) -0.001(2) 0.006(3) 0.005(3)
S2 0.0820(12) 0.0472(8) 0.0452(9) 0.0062(7) -0.0116(8) 0.0108(8)
O4A 0.116(6) 0.040(3) 0.045(7) 0.000(4) -0.001(4) -0.010(4)
O5A 0.093(8) 0.068(5) 0.034(3) 0.009(3) 0.000(4) -0.021(4)
O4B 0.116(6) 0.040(3) 0.045(7) 0.000(4) -0.001(4) -0.010(4)
O5B 0.093(8) 0.068(5) 0.034(3) 0.009(3) 0.000(4) -0.021(4)
O6 0.108(3) 0.0387(19) 0.039(2) -0.0025(16) -0.007(2) 0.017(2)
N3 0.080(4) 0.038(2) 0.032(2) 0.0041(18) -0.016(2) 0.004(2)
N4 0.075(3) 0.0297(19) 0.031(2) -0.0016(17) -0.005(2) 0.000(2)
C17A 0.069(13) 0.045(5) 0.078(5) 0.009(4) 0.023(10) 0.001(9)
C18A 0.049(4) 0.054(3) 0.043(3) -0.008(3) 0.003(3) 0.001(3)
C17B 0.069(13) 0.045(5) 0.078(5) 0.009(4) 0.023(10) 0.001(9)
C18B 0.049(4) 0.054(3) 0.043(3) -0.008(3) 0.003(3) 0.001(3)
C19 0.047(3) 0.039(3) 0.037(3) -0.003(2) -0.006(3) 0.009(3)
C20 0.056(4) 0.055(3) 0.044(3) -0.013(3) -0.012(3) 0.005(3)
C21 0.071(5) 0.064(4) 0.035(3) -0.010(3) -0.006(3) 0.009(3)
C22 0.070(4) 0.064(4) 0.038(4) 0.005(3) -0.005(3) 0.004(3)
C23 0.068(4) 0.047(3) 0.044(3) 0.005(3) -0.010(3) -0.006(3)
C24 0.056(4) 0.039(3) 0.035(3) -0.002(2) -0.010(3) 0.007(3)
C25 0.058(4) 0.033(3) 0.036(3) -0.001(2) -0.007(3) -0.007(3)
C26 0.050(4) 0.038(3) 0.037(3) 0.007(2) -0.004(2) -0.004(2)
C27 0.050(4) 0.031(2) 0.028(3) -0.001(2) 0.004(2) -0.005(2)
C28 0.069(4) 0.050(3) 0.037(3) -0.003(2) -0.007(3) 0.010(3)
C29 0.083(5) 0.061(3) 0.045(3) -0.008(3) 0.006(3) 0.014(3)
C30 0.070(5) 0.069(4) 0.033(3) -0.007(3) -0.002(3) 0.000(3)
C31 0.058(4) 0.067(3) 0.038(3) 0.001(3) -0.010(3) 0.002(3)
C32 0.058(4) 0.052(3) 0.036(3) -0.001(2) -0.003(2) 0.006(2)

loop_
_atom_type_symbol
_atom_type_description
_atom_type_scat_dispersion_real
_atom_type_scat_dispersion_imag
_atom_type_scat_source
C C 0.0033 0.0016 'International Tables Vol C Tables 4.2.6.8 and 6.1.1.4'
H H 0.0000 0.0000 'International Tables Vol C Tables 4.2.6.8 and 6.1.1.4'
N N 0.0061 0.0033 'International Tables Vol C Tables 4.2.6.8 and 6.1.1.4'
O O 0.0106 0.0060 'International Tables Vol C Tables 4.2.6.8 and 6.1.1.4'
S S 0.1246 0.1234 'International Tables Vol C Tables 4.2.6.8 and 6.1.1.4'

loop_
_geom_angle_atom_site_label_1
_geom_angle_atom_site_label_2
_geom_angle_atom_site_label_3
_geom_angle
_geom_angle_site_symmetry_1
_geom_angle_site_symmetry_3
_geom_angle_publ_flag
C2 O1 C1 117.0(4) . . ?
C9 N1 C8 125.9(4) . . ?
C9 N1 H1 117.1 . . ?
C8 N1 H1 117.1 . . ?
C10 N2 C9 129.8(4) . . ?
C10 N2 H2 115.1 . . ?
C9 N2 H2 115.1 . . ?
O1 C1 H1A 109.5 . . ?
O1 C1 H1B 109.5 . . ?
H1A C1 H1B 109.5 . . ?
O1 C1 H1C 109.5 . . ?
H1A C1 H1C 109.5 . . ?
H1B C1 H1C 109.5 . . ?
O2 C2 O1 120.5(5) . . ?
O2 C2 C3 126.8(5) . . ?
O1 C2 C3 112.6(4) . . ?
C8 C3 C4 118.7(5) . . ?
C8 C3 C2 120.7(5) . . ?
C4 C3 C2 120.5(5) . . ?
C5 C4 C3 121.5(5) . . ?
C5 C4 H4 119.3 . . ?
C3 C4 H4 119.3 . . ?
C4 C5 C6 119.7(5) . . ?
C4 C5 H5 120.1 . . ?
C6 C5 H5 120.1 . . ?
C5 C6 C7 119.8(5) . . ?
C5 C6 H6 120.1 . . ?
C7 C6 H6 120.1 . . ?
C8 C7 C6 121.0(5) . . ?
C8 C7 H7 119.5 . . ?
C6 C7 H7 119.5 . . ?
C7 C8 C3 119.3(4) . . ?
C7 C8 N1 119.4(4) . . ?
C3 C8 N1 121.0(4) . . ?
N1 C9 N2 114.3(4) . . ?
N1 C9 S1 127.2(4) . . ?
N2 C9 S1 118.4(3) . . ?
O3 C10 N2 122.8(4) . . ?
O3 C10 C11 121.5(4) . . ?
N2 C10 C11 115.7(4) . . ?
C16 C11 C12 119.1(5) . . ?
C16 C11 C10 117.4(4) . . ?
C12 C11 C10 123.5(4) . . ?
C13 C12 C11 119.7(5) . . ?
C13 C12 H12 120.2 . . ?
C11 C12 H12 120.2 . . ?
C14 C13 C12 121.0(5) . . ?
C14 C13 H13 119.5 . . ?
C12 C13 H13 119.5 . . ?
C13 C14 C15 119.3(5) . . ?
C13 C14 H14 120.3 . . ?
C15 C14 H14 120.3 . . ?
C16 C15 C14 120.2(6) . . ?
C16 C15 H15 119.9 . . ?
C14 C15 H15 119.9 . . ?
C15 C16 C11 120.7(5) . . ?
C15 C16 H16 119.6 . . ?
C11 C16 H16 119.6 . . ?
C18A O4A C17A 112.4(18) . . ?
C18B O4B C17B 123(5) . . ?
C25 N3 C24 127.3(4) . . ?
C25 N3 H3 116.3 . . ?
C24 N3 H3 116.3 . . ?
C26 N4 C25 129.8(4) . . ?
C26 N4 H4A 115.1 . . ?
C25 N4 H4A 115.1 . . ?
O4A C17A H17A 109.5 . . ?
O4A C17A H17B 109.5 . . ?
H17A C17A H17B 109.5 . . ?
O4A C17A H17C 109.5 . . ?
H17A C17A H17C 109.5 . . ?
H17B C17A H17C 109.5 . . ?
O5A C18A O4A 121.6(11) . . ?
O5A C18A C19 127.8(6) . . ?
O4A C18A C19 109.9(10) . . ?
O4B C17B H17D 109.5 . . ?
O4B C17B H17E 109.5 . . ?
H17D C17B H17E 109.5 . . ?
O4B C17B H17F 109.5 . . ?
H17D C17B H17F 109.5 . . ?
H17E C17B H17F 109.5 . . ?
O5B C18B O4B 122(3) . . ?
O5B C18B C19 116.8(10) . . ?
O4B C18B C19 118(2) . . ?
C20 C19 C24 117.8(5) . . ?
C20 C19 C18B 120.4(5) . . ?
C24 C19 C18B 121.8(4) . . ?
C20 C19 C18A 120.4(5) . . ?
C24 C19 C18A 121.8(4) . . ?
C21 C20 C19 122.5(5) . . ?
C21 C20 H20 118.7 . . ?
C19 C20 H20 118.7 . . ?
C20 C21 C22 119.2(5) . . ?
C20 C21 H21 120.4 . . ?
C22 C21 H21 120.4 . . ?
C21 C22 C23 119.6(5) . . ?
C21 C22 H22 120.2 . . ?
C23 C22 H22 120.2 . . ?
C24 C23 C22 121.5(5) . . ?
C24 C23 H23 119.2 . . ?
C22 C23 H23 119.2 . . ?
C23 C24 C19 119.4(4) . . ?
C23 C24 N3 120.3(5) . . ?
C19 C24 N3 120.2(4) . . ?
N3 C25 N4 115.3(4) . . ?
N3 C25 S2 126.7(4) . . ?
N4 C25 S2 118.0(3) . . ?
O6 C26 N4 121.1(5) . . ?
O6 C26 C27 122.3(4) . . ?
N4 C26 C27 116.6(4) . . ?
C28 C27 C32 119.2(4) . . ?
C28 C27 C26 123.7(4) . . ?
C32 C27 C26 116.9(4) . . ?
C29 C28 C27 120.3(5) . . ?
C29 C28 H28 119.9 . . ?
C27 C28 H28 119.9 . . ?
C30 C29 C28 120.4(5) . . ?
C30 C29 H29 119.8 . . ?
C28 C29 H29 119.8 . . ?
C31 C30 C29 120.0(5) . . ?
C31 C30 H30 120.0 . . ?
C29 C30 H30 120.0 . . ?
C30 C31 C32 120.2(5) . . ?
C30 C31 H31 119.9 . . ?
C32 C31 H31 119.9 . . ?
C27 C32 C31 119.8(5) . . ?
C27 C32 H32 120.1 . . ?
C31 C32 H32 120.1 . . ?

loop_
_geom_bond_atom_site_label_1
_geom_bond_atom_site_label_2
_geom_bond_distance
_geom_bond_site_symmetry_2
_geom_bond_publ_flag
S1 C9 1.649(5) . ?
O1 C2 1.322(6) . ?
O1 C1 1.446(6) . ?
O2 C2 1.199(6) . ?
O3 C10 1.217(5) . ?
N1 C9 1.342(5) . ?
N1 C8 1.422(5) . ?
N1 H1 0.8600 . ?
N2 C10 1.366(6) . ?
N2 C9 1.400(5) . ?
N2 H2 0.8600 . ?
C1 H1A 0.9600 . ?
C1 H1B 0.9600 . ?
C1 H1C 0.9600 . ?
C2 C3 1.488(7) . ?
C3 C8 1.393(6) . ?
C3 C4 1.395(6) . ?
C4 C5 1.364(7) . ?
C4 H4 0.9300 . ?
C5 C6 1.376(8) . ?
C5 H5 0.9300 . ?
C6 C7 1.382(6) . ?
C6 H6 0.9300 . ?
C7 C8 1.380(6) . ?
C7 H7 0.9300 . ?
C10 C11 1.486(6) . ?
C11 C16 1.385(6) . ?
C11 C12 1.388(6) . ?
C12 C13 1.383(6) . ?
C12 H12 0.9300 . ?
C13 C14 1.377(8) . ?
C13 H13 0.9300 . ?
C14 C15 1.379(8) . ?
C14 H14 0.9300 . ?
C15 C16 1.378(7) . ?
C15 H15 0.9300 . ?
C16 H16 0.9300 . ?
S2 C25 1.657(5) . ?
O4A C18A 1.320(13) . ?
O4A C17A 1.485(14) . ?
O5A C18A 1.235(9) . ?
O4B C18B 1.32(2) . ?
O4B C17B 1.50(3) . ?
O5B C18B 1.177(17) . ?
O6 C26 1.224(6) . ?
N3 C25 1.321(6) . ?
N3 C24 1.422(5) . ?
N3 H3 0.8600 . ?
N4 C26 1.374(6) . ?
N4 C25 1.397(6) . ?
N4 H4A 0.8600 . ?
C17A H17A 0.9600 . ?
C17A H17B 0.9600 . ?
C17A H17C 0.9600 . ?
C18A C19 1.483(7) . ?
C17B H17D 0.9600 . ?
C17B H17E 0.9600 . ?
C17B H17F 0.9600 . ?
C18B C19 1.483(7) . ?
C19 C20 1.389(6) . ?
C19 C24 1.408(6) . ?
C20 C21 1.373(7) . ?
C20 H20 0.9300 . ?
C21 C22 1.378(8) . ?
C21 H21 0.9300 . ?
C22 C23 1.383(6) . ?
C22 H22 0.9300 . ?
C23 C24 1.377(6) . ?
C23 H23 0.9300 . ?
C26 C27 1.483(6) . ?
C27 C28 1.380(6) . ?
C27 C32 1.389(6) . ?
C28 C29 1.377(6) . ?
C28 H28 0.9300 . ?
C29 C30 1.373(7) . ?
C29 H29 0.9300 . ?
C30 C31 1.367(7) . ?
C30 H30 0.9300 . ?
C31 C32 1.391(6) . ?
C31 H31 0.9300 . ?
C32 H32 0.9300 . ?

loop_
_geom_hbond_atom_site_label_D
_geom_hbond_atom_site_label_H
_geom_hbond_atom_site_label_A
_geom_hbond_distance_DH
_geom_hbond_distance_HA
_geom_hbond_distance_DA
_geom_hbond_angle_DHA
_geom_hbond_site_symmetry_A
_geom_hbond_publ_flag
N1 H1 O2 0.86 2.27 2.695(5) 110.9 . yes
N1 H1 O3 0.86 1.96 2.658(5) 137.7 . yes
N2 H2 O6 0.86 2.50 3.329(5) 161.2 1_545 yes
N3 H3 O6 0.86 1.94 2.647(5) 138.4 . yes
N3 H3 O5A^a 0.86 2.37 2.753(9) 107.1 . yes
N4 H4A O3 0.86 2.45 3.177(5) 142.4 . yes
C17B^b H17E^b S1 0.96 2.58 3.53(4) 170.0 1_665 yes
C12 H12 O6 0.93 2.59 3.327(6) 136.1 1_545 yes

loop_
_geom_torsion_atom_site_label_1
_geom_torsion_atom_site_label_2
_geom_torsion_atom_site_label_3
_geom_torsion_atom_site_label_4
_geom_torsion
_geom_torsion_site_symmetry_1
_geom_torsion_site_symmetry_2
_geom_torsion_site_symmetry_3
_geom_torsion_site_symmetry_4
_geom_torsion_publ_flag
C1 O1 C2 O2 0.1(8) . . . . ?
C1 O1 C2 C3 176.7(5) . . . . ?
O2 C2 C3 C8 -2.7(9) . . . . ?
O1 C2 C3 C8 -178.9(5) . . . . ?
O2 C2 C3 C4 174.8(6) . . . . ?
O1 C2 C3 C4 -1.5(7) . . . . ?
C8 C3 C4 C5 2.0(8) . . . . ?
C2 C3 C4 C5 -175.5(5) . . . . ?
C3 C4 C5 C6 -0.5(9) . . . . ?
C4 C5 C6 C7 0.2(9) . . . . ?
C5 C6 C7 C8 -1.3(9) . . . . ?
C6 C7 C8 C3 2.8(8) . . . . ?
C6 C7 C8 N1 176.8(5) . . . . ?
C4 C3 C8 C7 -3.1(8) . . . . ?
C2 C3 C8 C7 174.4(5) . . . . ?
C4 C3 C8 N1 -177.0(4) . . . . ?
C2 C3 C8 N1 0.5(8) . . . . ?
C9 N1 C8 C7 48.4(7) . . . . ?
C9 N1 C8 C3 -137.7(5) . . . . ?
C8 N1 C9 N2 -175.5(5) . . . . ?
C8 N1 C9 S1 5.9(8) . . . . ?
C10 N2 C9 N1 -6.0(8) . . . . ?
C10 N2 C9 S1 172.7(4) . . . . ?
C9 N2 C10 O3 1.1(9) . . . . ?
C9 N2 C10 C11 -178.4(5) . . . . ?
O3 C10 C11 C16 -35.9(8) . . . . ?
N2 C10 C11 C16 143.5(5) . . . . ?
O3 C10 C11 C12 145.0(5) . . . . ?
N2 C10 C11 C12 -35.6(7) . . . . ?
C16 C11 C12 C13 0.3(7) . . . . ?
C10 C11 C12 C13 179.4(5) . . . . ?
C11 C12 C13 C14 -0.9(8) . . . . ?
C12 C13 C14 C15 0.2(10) . . . . ?
C13 C14 C15 C16 1.0(10) . . . . ?
C14 C15 C16 C11 -1.6(10) . . . . ?
C12 C11 C16 C15 0.9(8) . . . . ?
C10 C11 C16 C15 -178.2(5) . . . . ?
C17A O4A C18A O5A 1.0(19) . . . . ?
C17A O4A C18A C19 -169.9(12) . . . . ?
C17B O4B C18B O5B -3(4) . . . . ?
C17B O4B C18B C19 157(3) . . . . ?
O5B C18B C19 C20 149.5(15) . . . . ?
O4B C18B C19 C20 -11(2) . . . . ?
O5B C18B C19 C24 -32.2(16) . . . . ?
O4B C18B C19 C24 167(2) . . . . ?
O5A C18A C19 C20 -169.7(9) . . . . ?
O4A C18A C19 C20 0.5(12) . . . . ?
O5A C18A C19 C24 8.6(11) . . . . ?
O4A C18A C19 C24 178.8(10) . . . . ?
C24 C19 C20 C21 0.0(8) . . . . ?
C18B C19 C20 C21 178.3(5) . . . . ?
C18A C19 C20 C21 178.3(5) . . . . ?
C19 C20 C21 C22 -0.6(9) . . . . ?
C20 C21 C22 C23 1.8(9) . . . . ?
C21 C22 C23 C24 -2.4(9) . . . . ?
C22 C23 C24 C19 1.7(9) . . . . ?
C22 C23 C24 N3 -174.5(5) . . . . ?
C20 C19 C24 C23 -0.5(8) . . . . ?
C18B C19 C24 C23 -178.8(5) . . . . ?
C18A C19 C24 C23 -178.8(5) . . . . ?
C20 C19 C24 N3 175.7(5) . . . . ?
C18B C19 C24 N3 -2.6(8) . . . . ?
C18A C19 C24 N3 -2.6(8) . . . . ?
C25 N3 C24 C23 -52.2(8) . . . . ?
C25 N3 C24 C19 131.6(6) . . . . ?
C24 N3 C25 N4 179.5(5) . . . . ?
C24 N3 C25 S2 -2.4(8) . . . . ?
C26 N4 C25 N3 0.6(9) . . . . ?
C26 N4 C25 S2 -177.7(4) . . . . ?
C25 N4 C26 O6 -5.2(9) . . . . ?
C25 N4 C26 C27 172.7(5) . . . . ?
O6 C26 C27 C28 153.2(5) . . . . ?
N4 C26 C27 C28 -24.7(7) . . . . ?
O6 C26 C27 C32 -21.9(7) . . . . ?
N4 C26 C27 C32 160.3(4) . . . . ?
C32 C27 C28 C29 1.3(7) . . . . ?
C26 C27 C28 C29 -173.7(5) . . . . ?
C27 C28 C29 C30 -1.3(8) . . . . ?
C28 C29 C30 C31 -0.2(8) . . . . ?
C29 C30 C31 C32 1.8(8) . . . . ?
C28 C27 C32 C31 0.3(7) . . . . ?
C26 C27 C32 C31 175.5(4) . . . . ?
C30 C31 C32 C27 -1.8(7) . . . . ?
